data_2200412
loop_
_publ_author_name
'Cowan, John A.'
'Howard, Judith A. K.'
'Leech, Michael A.'
'Williams, Ian D.'

_publ_section_title
;
 Bis(4-aminopyridinium) 2,5-dioxidobenzoquinone dihydrate
;
_journal_issue 7
_journal_name_full 'Acta Crystallographica Section E'
_journal_page_first o563
_journal_page_last o565
_journal_paper_doi 10.1107/S1600536801009011
_journal_volume 57
_journal_year 2001
_chemical_formula_iupac '2C5 H7 N2 1+, C6 H2 O4 2-, 2H2 O'
_chemical_formula_moiety '2C5 H7 N2 1+, C6 H2 O4 2-, 2H2 O'
_chemical_formula_sum 'C16 H20 N4 O6'
_chemical_formula_weight 364.36
_chemical_name_systematic
;
Bis(4-aminopyridinium) 2,5-dioxidobenzoquinone dihydrate
;
_space_group_IT_number 14
_symmetry_cell_setting monoclinic
_symmetry_space_group_name_Hall '-P 2ybc'
_symmetry_space_group_name_H-M 'P 1 21/c 1'
_cell_angle_alpha 90.00
_cell_angle_beta 95.684(16)
_cell_angle_gamma 90.00
_cell_formula_units_Z 2
_cell_length_a 6.345(4)
_cell_length_b 11.353(8)
_cell_length_c 11.838(8)
_cell_measurement_reflns_used 980
_cell_measurement_temperature 100(2)
_cell_measurement_theta_max 23.85
_cell_measurement_theta_min 4.99
_cell_volume 848.6(10)
_computing_cell_refinement SMART
_computing_data_collection 'SMART (Bruker, 1998)'
_computing_data_reduction 'SAINT (Bruker, 1998)'
_computing_publication_material SHELXL97
_computing_structure_refinement 'SHELXL97 (Sheldrick, 1997)'
_computing_structure_solution 'SHELXS97 (Sheldrick, 1990)'
_diffrn_ambient_temperature 100(2)
_diffrn_measured_fraction_theta_full .995
_diffrn_measured_fraction_theta_max .995
_diffrn_measurement_device_type 'Bruker SMART-CCD'
_diffrn_measurement_method \w
_diffrn_radiation_monochromator graphite
_diffrn_radiation_source 'fine-focus sealed tube'
_diffrn_radiation_type MoK\a
_diffrn_radiation_wavelength .71073
_diffrn_reflns_av_R_equivalents .0548
_diffrn_reflns_av_sigmaI/netI .0404
_diffrn_reflns_limit_h_max 8
_diffrn_reflns_limit_h_min -8
_diffrn_reflns_limit_k_max 14
_diffrn_reflns_limit_k_min -14
_diffrn_reflns_limit_l_max 15
_diffrn_reflns_limit_l_min -14
_diffrn_reflns_number 7323
_diffrn_reflns_theta_full 27.10
_diffrn_reflns_theta_max 27.10
_diffrn_reflns_theta_min 2.49
_diffrn_standards_decay_% 0
_diffrn_standards_number 0
_exptl_absorpt_coefficient_mu .111
_exptl_absorpt_correction_T_max 1.000
_exptl_absorpt_correction_T_min .804
_exptl_absorpt_correction_type multi-scan
_exptl_absorpt_process_details '(SADABS; Sheldrick, 1996)'
_exptl_crystal_colour red
_exptl_crystal_density_diffrn 1.426
_exptl_crystal_density_meas ?
_exptl_crystal_density_method 'not measured'
_exptl_crystal_description plate
_exptl_crystal_F_000 384
_exptl_crystal_size_max .65
_exptl_crystal_size_mid .35
_exptl_crystal_size_min .05
_refine_diff_density_max .288
_refine_diff_density_min -.377
_refine_ls_extinction_method none
_refine_ls_goodness_of_fit_ref 1.659
_refine_ls_hydrogen_treatment refall
_refine_ls_matrix_type full
_refine_ls_number_parameters 158
_refine_ls_number_reflns 1861
_refine_ls_number_restraints 0
_refine_ls_restrained_S_all 1.659
_refine_ls_R_factor_all .0919
_refine_ls_R_factor_gt .0680
_refine_ls_shift/su_max <0.001
_refine_ls_shift/su_mean .000
_refine_ls_structure_factor_coef Fsqd
_refine_ls_weighting_details 'calc w = 1/[\s^2^(Fo^2^)+(0.05P)^2^] where P = (Fo^2^+2Fc^2^)/3'
_refine_ls_weighting_scheme calc
_refine_ls_wR_factor_ref .1482
_reflns_number_gt 1475
_reflns_number_total 1861
_reflns_threshold_expression I>2\s(I)
_cod_data_source_file cf6075.cif
_cod_data_source_block I
_cod_depositor_comments
;
The following automatic conversions were performed:

'_exptl_crystal_density_meas' value 'not measured' was changed to '?'
- the value is perceived as not measured.

Automatic conversion script
Id: cif_fix_values 3008 2015-01-20 13:52:24Z robertas 
;
_cod_original_cell_volume 848.5(10)
_cod_original_sg_symbol_H-M 'P 21/c'
_cod_database_code 2200412
_cod_database_fobs_code 2200412

loop_
_symmetry_equiv_pos_as_xyz
'x, y, z'
'-x, y+1/2, -z+1/2'
'-x, -y, -z'
'x, -y-1/2, z-1/2'

loop_
_atom_site_label
_atom_site_fract_x
_atom_site_fract_y
_atom_site_fract_z
_atom_site_U_iso_or_equiv
_atom_site_adp_type
_atom_site_calc_flag
_atom_site_refinement_flags
_atom_site_occupancy
_atom_site_disorder_assembly
_atom_site_disorder_group
_atom_site_type_symbol
C1 1.8229(3) -.06776(18) .94682(19) .0160(5) Uani d . 1 . . C
O1 1.6626(3) -.11905(13) .89569(14) .0200(4) Uani d . 1 . . O
C2 1.8462(4) .06544(19) .92583(18) .0153(5) Uani d . 1 . . C
O2 1.6999(2) .11425(13) .86112(14) .0186(4) Uani d . 1 . . O
C3 2.0225(4) .12489(19) .9788(2) .0181(5) Uani d . 1 . . C
H3 2.039(4) .210(2) .969(2) .017(6) Uiso d . 1 . . H
N1 1.3352(3) .00917(17) .76266(18) .0191(5) Uani d . 1 . . N
H1 1.475(5) .009(2) .800(3) .039(9) Uiso d . 1 . . H
C11 1.2239(4) -.0928(2) .7516(2) .0207(5) Uani d . 1 . . C
H11 1.296(4) -.161(2) .784(2) .019(6) Uiso d . 1 . . H
C12 1.0248(4) -.09632(18) .69516(19) .0175(5) Uani d . 1 . . C
H12 .950(4) -.168(2) .689(2) .027(7) Uiso d . 1 . . H
C13 .9301(4) .00777(18) .64651(19) .0152(5) Uani d . 1 . . C
N2 .7376(3) .00589(18) .58957(17) .0197(5) Uani d . 1 . . N
H2A .679(4) .074(2) .554(2) .022(7) Uiso d . 1 . . H
H2B .659(4) -.064(2) .574(2) .021(7) Uiso d . 1 . . H
C14 1.0523(4) .11252(19) .6605(2) .0172(5) Uani d . 1 . . C
H14 .993(4) .178(2) .630(2) .019(6) Uiso d . 1 . . H
C15 1.2494(4) .1106(2) .7176(2) .0194(5) Uani d . 1 . . C
H15 1.336(4) .179(3) .733(2) .031(7) Uiso d . 1 . . H
O10 .5121(3) .20783(14) .47749(16) .0212(4) Uani d . 1 . . O
H10A .435(5) .261(3) .520(3) .048(10) Uiso d . 1 . . H
H10B .570(6) .254(3) .426(3) .051(10) Uiso d . 1 . . H

loop_
_atom_site_aniso_label
_atom_site_aniso_U_11
_atom_site_aniso_U_22
_atom_site_aniso_U_33
_atom_site_aniso_U_12
_atom_site_aniso_U_13
_atom_site_aniso_U_23
C1 .0134(12) .0178(11) .0172(12) .0000(9) .0042(10) -.0038(9)
O1 .0178(9) .0188(8) .0227(9) -.0013(6) -.0020(7) -.0004(7)
C2 .0167(12) .0186(11) .0113(11) .0028(9) .0043(9) .0000(8)
O2 .0156(9) .0187(8) .0209(9) .0024(6) -.0013(7) .0013(6)
C3 .0216(13) .0132(10) .0193(12) -.0010(9) .0012(10) .0002(9)
N1 .0121(10) .0259(10) .0188(10) .0004(8) -.0008(8) -.0028(8)
C11 .0222(13) .0217(11) .0189(12) .0049(10) .0046(10) .0002(10)
C12 .0197(12) .0133(10) .0195(13) -.0007(9) .0027(10) -.0012(9)
C13 .0153(11) .0203(11) .0112(11) .0007(9) .0068(9) -.0014(9)
N2 .0185(10) .0200(10) .0196(11) .0005(8) -.0035(8) -.0009(8)
C14 .0204(13) .0152(11) .0163(12) .0008(9) .0039(10) .0029(9)
C15 .0203(13) .0200(11) .0183(12) -.0048(9) .0039(10) -.0014(9)
O10 .0200(9) .0161(8) .0275(10) .0000(7) .0021(8) .0017(7)

loop_
_atom_type_symbol
_atom_type_description
_atom_type_scat_dispersion_real
_atom_type_scat_dispersion_imag
_atom_type_scat_source
C C .0033 .0016 'International Tables Vol C Tables 4.2.6.8 and 6.1.1.4'
H H .0000 .0000 'International Tables Vol C Tables 4.2.6.8 and 6.1.1.4'
N N .0061 .0033 'International Tables Vol C Tables 4.2.6.8 and 6.1.1.4'
O O .0106 .0060 'International Tables Vol C Tables 4.2.6.8 and 6.1.1.4'

loop_
_geom_angle_atom_site_label_1
_geom_angle_atom_site_label_2
_geom_angle_atom_site_label_3
_geom_angle_site_symmetry_1
_geom_angle_site_symmetry_3
_geom_angle
O1 C1 C3 . 3_957 124.1(2)
O1 C1 C2 . . 117.1(2)
C3 C1 C2 3_957 . 118.8(2)
O2 C2 C3 . . 124.2(2)
O2 C2 C1 . . 116.7(2)
C3 C2 C1 . . 119.1(2)
C2 C3 C1 . 3_957 122.1(2)
C2 C3 H3 . . 121.4(16)
C1 C3 H3 3_957 . 116.5(17)
C11 N1 C15 . . 120.3(2)
C11 N1 H1 . . 119(2)
C15 N1 H1 . . 120(2)
N1 C11 C12 . . 121.1(2)
N1 C11 H11 . . 115.6(18)
C12 C11 H11 . . 123.2(18)
C11 C12 C13 . . 120.3(2)
C11 C12 H12 . . 118.7(18)
C13 C12 H12 . . 121.0(18)
N2 C13 C12 . . 121.3(2)
N2 C13 C14 . . 122.3(2)
C12 C13 C14 . . 116.5(2)
C13 N2 H2A . . 120.6(17)
C13 N2 H2B . . 123.4(18)
H2A N2 H2B . . 116(2)
C15 C14 C13 . . 120.6(2)
C15 C14 H14 . . 121.2(18)
C13 C14 H14 . . 118.3(18)
N1 C15 C14 . . 121.2(2)
N1 C15 H15 . . 115.4(18)
C14 C15 H15 . . 123.4(18)
H10A O10 H10B . . 106(3)

loop_
_geom_bond_atom_site_label_1
_geom_bond_atom_site_label_2
_geom_bond_site_symmetry_2
_geom_bond_distance
_geom_bond_publ_flag
C1 O1 . 1.272(3) ?
C1 C3 3_957 1.409(4) ?
C1 C2 . 1.542(3) ?
C2 O2 . 1.271(3) ?
C2 C3 . 1.403(4) ?
C3 C1 3_957 1.409(4) ?
C3 H3 . .96(3) ?
N1 C11 . 1.354(3) ?
N1 C15 . 1.357(3) ?
N1 H1 . .93(3) ?
C11 C12 . 1.371(4) ?
C11 H11 . .97(3) ?
C12 C13 . 1.420(3) ?
C12 H12 . .96(3) ?
C13 N2 . 1.337(3) ?
C13 C14 . 1.421(3) ?
N2 H2A . .94(3) ?
N2 H2B . .93(3) ?
C14 C15 . 1.361(4) ?
C14 H14 . .91(3) ?
C15 H15 . .94(3) ?
O10 H10A . .91(4) ?
O10 H10B . .91(4) ?

loop_
_geom_hbond_atom_site_label_D
_geom_hbond_atom_site_label_H
_geom_hbond_atom_site_label_A
_geom_hbond_site_symmetry_A
_geom_hbond_distance_DH
_geom_hbond_distance_HA
_geom_hbond_distance_DA
_geom_hbond_angle_DHA
_geom_hbond_publ_flag
N1 H1 O1 . .95(3) 2.14(3) 2.875(3) 133(2) y
N1 H1 O2 . .95(3) 1.94(3) 2.757(3) 142(2) y
C11 H11 O1 . .96(3) 2.60(3) 3.132(4) 115(2) y
C15 H15 O2 . .96(3) 2.74(3) 3.177(3) 109(2) y
N2 H2A O10 . .94(3) 2.02(3) 2.948(3) 172(2) y
N2 H2B O10 3_656 .94(3) 2.02(3) 2.963(3) 174(2) y
O10 H10A O1 2_756 .95(4) 1.83(4) 2.770(3) 168(3) y
O10 H10B O2 4_465 .91(4) 1.90(4) 2.779(3) 161(3) y
